data_1574491
loop_
_publ_author_name
'Saadi, Lamine'
'Valade, Lo\"ic'
'Chauvier, Cl\'ement'

_publ_section_title
;
 Catalytic alkoxysilylation of C--H bonds with tert-butyl-substituted
 alkoxysilyldiazenes
;
_journal_issue 22
_journal_name_full 'Chemical Science'
_journal_page_first 9794
_journal_page_last 9801
_journal_paper_doi 10.1039/D5SC02059J
_journal_volume 16
_journal_year 2025
_chemical_formula_moiety 'C20 H22 N2 Si'
_chemical_formula_sum 'C20 H22 N2 Si'
_chemical_formula_weight 318.48
_space_group_crystal_system monoclinic
_space_group_IT_number 15
_space_group_name_Hall '-C 2yc'
_space_group_name_H-M_alt 'C 1 2/c 1'
_atom_sites_solution_hydrogens geom
_atom_sites_solution_primary dual
_audit_creation_date 2024-10-26
_audit_creation_method
;
Olex2 1.5
(compiled 2024.02.16 svn.r378c4104 for OlexSys, GUI svn.r6928)
;
_audit_update_record
;
2024-10-26 deposited with the CCDC.	2025-04-24 downloaded from the CCDC.
;
_cell_angle_alpha 90
_cell_angle_beta 132.881(2)
_cell_angle_gamma 90
_cell_formula_units_Z 16
_cell_length_a 30.145(3)
_cell_length_b 15.0646(13)
_cell_length_c 21.593(3)
_cell_measurement_reflns_used 9734
_cell_measurement_temperature 200
_cell_measurement_theta_max 28.2
_cell_measurement_theta_min 2.3
_cell_volume 7185.4(14)
_computing_cell_refinement 'SAINT Bruker'
_computing_data_collection 'APEX 4 bruker'
_computing_data_reduction 'SAINT Bruker'
_computing_molecular_graphics 'Olex2 1.5 (Dolomanov et al., 2009)'
_computing_publication_material 'Olex2 1.5 (Dolomanov et al., 2009)'
_computing_structure_refinement 'SHELXL 2017/1 (Sheldrick, 2015)'
_computing_structure_solution 'SHELXT 2014/5 (Sheldrick, 2014)'
_diffrn_ambient_temperature 200
_diffrn_detector 'Bruker APEX2 area detector'
_diffrn_detector_area_resol_mean 7.9
_diffrn_detector_type 'CCD area detector'
_diffrn_measured_fraction_theta_full 0.999
_diffrn_measured_fraction_theta_max 0.995
_diffrn_measurement_device 'four-circle diffractometer'
_diffrn_measurement_device_type 'Bruker APEX2 area detector'
_diffrn_measurement_method '\w and \f scans'
_diffrn_radiation_monochromator 'curved graphite monochromator'
_diffrn_radiation_probe x-ray
_diffrn_radiation_type MoK\a
_diffrn_radiation_wavelength 0.71073
_diffrn_reflns_av_R_equivalents 0.0553
_diffrn_reflns_av_unetI/netI 0.0645
_diffrn_reflns_Laue_measured_fraction_full 0.999
_diffrn_reflns_Laue_measured_fraction_max 0.995
_diffrn_reflns_limit_h_max 40
_diffrn_reflns_limit_h_min -39
_diffrn_reflns_limit_k_max 20
_diffrn_reflns_limit_k_min -20
_diffrn_reflns_limit_l_max 28
_diffrn_reflns_limit_l_min -28
_diffrn_reflns_number 34880
_diffrn_reflns_point_group_measured_fraction_full 0.999
_diffrn_reflns_point_group_measured_fraction_max 0.995
_diffrn_reflns_theta_full 25.242
_diffrn_reflns_theta_max 28.369
_diffrn_reflns_theta_min 2.439
_diffrn_source 'sealed X-ray tube'
_diffrn_source_type 'Mo sealed tube'
_exptl_absorpt_coefficient_mu 0.132
_exptl_absorpt_correction_T_max 0.7457
_exptl_absorpt_correction_T_min 0.6996
_exptl_absorpt_correction_type multi-scan
_exptl_absorpt_process_details
;
SADABS-2016/2 (Bruker,2016/2) was used for absorption correction.
wR2(int) was 0.0486 before and 0.0445 after correction.
The Ratio of minimum to maximum transmission is 0.9382.
The \l/2 correction factor is Not present.
;
_exptl_crystal_colour colourless
_exptl_crystal_colour_primary colourless
_exptl_crystal_density_diffrn 1.178
_exptl_crystal_description prism
_exptl_crystal_F_000 2720
_exptl_crystal_size_max 0.23
_exptl_crystal_size_mid 0.15
_exptl_crystal_size_min 0.13
_refine_diff_density_max 0.326
_refine_diff_density_min -0.259
_refine_diff_density_rms 0.043
_refine_ls_extinction_method none
_refine_ls_goodness_of_fit_ref 0.922
_refine_ls_hydrogen_treatment constr
_refine_ls_matrix_type full
_refine_ls_number_parameters 423
_refine_ls_number_reflns 8964
_refine_ls_number_restraints 0
_refine_ls_restrained_S_all 0.922
_refine_ls_R_factor_all 0.1159
_refine_ls_R_factor_gt 0.0509
_refine_ls_shift/su_max 0.002
_refine_ls_shift/su_mean 0.000
_refine_ls_structure_factor_coef Fsqd
_refine_ls_weighting_details 'w=1/[\s^2^(Fo^2^)+(0.0657P)^2^+4.5556P] where P=(Fo^2^+2Fc^2^)/3'
_refine_ls_weighting_scheme calc
_refine_ls_wR_factor_gt 0.1154
_refine_ls_wR_factor_ref 0.1440
_reflns_Friedel_coverage 0.000
_reflns_number_gt 4986
_reflns_number_total 8964
_reflns_threshold_expression 'I > 2\s(I)'
_cod_data_source_file d5sc02059j2.cif
_cod_data_source_block las_471bis_0ma
_cod_depositor_comments 'Adding full bibliography for 1574491--1574492.cif.'
_cod_original_cell_volume 7185.6(14)
_cod_database_code 1574491
_shelx_shelxl_version_number 2017/1
_shelx_space_group_comment
;
The symmetry employed for this shelxl refinement is uniquely defined
by the following loop, which should always be used as a source of
symmetry information in preference to the above space-group names.
They are only intended as comments.
;
_olex2_refinement_description
;
1. Fixed Uiso
 At 1.2 times of:
  All C(H) groups
 At 1.5 times of:
  All C(H,H,H) groups
2.a Aromatic/amide H refined with riding coordinates:
 C4(H4), C6(H6), C7(H7), C8(H8), C9(H9), C13(H13), C15(H15), C16(H16),
 C17(H17), C18(H18), C24(H24), C26(H26), C27(H27), C28(H28), C29(H29), C33(H33),
  C35(H35), C36(H36), C37(H37), C38(H38)
2.b Idealised Me refined as rotating group:
 C1(H1A,H1B,H1C), C2(H2A,H2B,H2C), C11(H11A,H11B,H11C), C20(H20A,H20B,H20C),
 C21(H21A,H21B,H21C), C22(H22A,H22B,H22C), C31(H31A,H31B,H31C), C40(H40A,H40B,
 H40C)
;
_olex2_submission_special_instructions 'No special instructions were received'

loop_
_space_group_symop_operation_xyz
'x, y, z'
'-x, y, -z+1/2'
'x+1/2, y+1/2, z'
'-x+1/2, y+1/2, -z+1/2'
'-x, -y, -z'
'x, -y, z-1/2'
'-x+1/2, -y+1/2, -z'
'x+1/2, -y+1/2, z-1/2'

loop_
_atom_site_label
_atom_site_type_symbol
_atom_site_fract_x
_atom_site_fract_y
_atom_site_fract_z
_atom_site_U_iso_or_equiv
_atom_site_adp_type
_atom_site_occupancy
_atom_site_site_symmetry_order
_atom_site_calc_flag
_atom_site_refinement_flags_posn
_atom_site_refinement_flags_adp
_atom_site_refinement_flags_occupancy
_atom_site_disorder_assembly
_atom_site_disorder_group
Si1 Si 0.40499(3) 0.58883(4) 0.79860(4) 0.04096(17) Uani 1 1 d . . . . .
N1 N 0.27429(8) 0.59742(11) 0.69321(11) 0.0381(4) Uani 1 1 d . . . . .
N2 N 0.40898(8) 0.40799(11) 0.75649(11) 0.0361(4) Uani 1 1 d . . . . .
C1 C 0.45213(11) 0.64050(17) 0.78181(18) 0.0618(8) Uani 1 1 d . . . . .
H1A H 0.438221 0.620955 0.728750 0.093 Uiso 1 1 calc R U . . .
H1B H 0.493626 0.623278 0.826723 0.093 Uiso 1 1 calc R U . . .
H1C H 0.448877 0.703938 0.781302 0.093 Uiso 1 1 calc R U . . .
C2 C 0.42679(13) 0.63539(17) 0.89571(16) 0.0652(8) Uani 1 1 d . . . . .
H2A H 0.420234 0.698391 0.889434 0.098 Uiso 1 1 calc R U . . .
H2B H 0.468786 0.623314 0.943331 0.098 Uiso 1 1 calc R U . . .
H2C H 0.402614 0.608558 0.904603 0.098 Uiso 1 1 calc R U . . .
C3 C 0.32417(10) 0.61106(14) 0.70186(13) 0.0364(5) Uani 1 1 d . . . . .
C4 C 0.30276(10) 0.64122(14) 0.62561(13) 0.0374(5) Uani 1 1 d . . . . .
H4 H 0.326334 0.654793 0.613604 0.045 Uiso 1 1 calc R U . . .
C5 C 0.23870(9) 0.64829(13) 0.56811(13) 0.0344(5) Uani 1 1 d . . . . .
C6 C 0.19301(10) 0.67549(15) 0.48367(14) 0.0434(5) Uani 1 1 d . . . . .
H6 H 0.202459 0.692054 0.452301 0.052 Uiso 1 1 calc R U . . .
C7 C 0.13424(11) 0.67722(16) 0.44821(15) 0.0502(6) Uani 1 1 d . . . . .
H7 H 0.103847 0.696420 0.392710 0.060 Uiso 1 1 calc R U . . .
C8 C 0.11922(11) 0.65068(17) 0.49396(17) 0.0540(7) Uani 1 1 d . . . . .
H8 H 0.078992 0.652786 0.468357 0.065 Uiso 1 1 calc R U . . .
C9 C 0.16249(11) 0.62158(16) 0.57580(17) 0.0504(6) Uani 1 1 d . . . . .
H9 H 0.152161 0.602764 0.605619 0.060 Uiso 1 1 calc R U . . .
C10 C 0.22225(10) 0.62114(13) 0.61266(14) 0.0364(5) Uani 1 1 d . . . . .
C11 C 0.27515(13) 0.56144(18) 0.75664(17) 0.0582(7) Uani 1 1 d . . . . .
H11A H 0.308336 0.520708 0.792263 0.087 Uiso 1 1 calc R U . . .
H11B H 0.237810 0.530905 0.729130 0.087 Uiso 1 1 calc R U . . .
H11C H 0.279880 0.608989 0.790333 0.087 Uiso 1 1 calc R U . . .
C12 C 0.41365(9) 0.46556(14) 0.81103(13) 0.0356(5) Uani 1 1 d . . . . .
C13 C 0.41809(10) 0.41460(15) 0.86789(14) 0.0404(5) Uani 1 1 d . . . . .
H13 H 0.421604 0.436176 0.911425 0.049 Uiso 1 1 calc R U . . .
C14 C 0.41642(9) 0.32354(14) 0.84917(14) 0.0380(5) Uani 1 1 d . . . . .
C15 C 0.42008(11) 0.24302(16) 0.88513(17) 0.0528(6) Uani 1 1 d . . . . .
H15 H 0.423841 0.242350 0.931600 0.063 Uiso 1 1 calc R U . . .
C16 C 0.41797(12) 0.16509(17) 0.84994(19) 0.0616(7) Uani 1 1 d . . . . .
H16 H 0.420757 0.111318 0.873552 0.074 Uiso 1 1 calc R U . . .
C17 C 0.41180(12) 0.16472(16) 0.78017(18) 0.0582(7) Uani 1 1 d . . . . .
H17 H 0.410108 0.110696 0.757798 0.070 Uiso 1 1 calc R U . . .
C18 C 0.40811(11) 0.24234(16) 0.74316(16) 0.0498(6) Uani 1 1 d . . . . .
H18 H 0.404138 0.241966 0.696516 0.060 Uiso 1 1 calc R U . . .
C19 C 0.41060(9) 0.32157(14) 0.77893(13) 0.0359(5) Uani 1 1 d . . . . .
C20 C 0.40236(11) 0.43245(17) 0.68551(14) 0.0486(6) Uani 1 1 d . . . . .
H20A H 0.441523 0.444305 0.705296 0.073 Uiso 1 1 calc R U . . .
H20B H 0.377597 0.484617 0.658825 0.073 Uiso 1 1 calc R U . . .
H20C H 0.383593 0.384584 0.645473 0.073 Uiso 1 1 calc R U . . .
Si2 Si 0.32426(3) 0.15707(4) 0.46492(4) 0.04208(17) Uani 1 1 d . . . . .
N3 N 0.37792(7) 0.33318(11) 0.51464(11) 0.0349(4) Uani 1 1 d . . . . .
N4 N 0.32498(8) 0.15183(11) 0.33013(11) 0.0410(4) Uani 1 1 d . . . . .
C21 C 0.37455(13) 0.09805(17) 0.56817(17) 0.0580(7) Uani 1 1 d . . . . .
H21A H 0.415267 0.119349 0.602258 0.087 Uiso 1 1 calc R U . . .
H21B H 0.373419 0.035472 0.558770 0.087 Uiso 1 1 calc R U . . .
H21C H 0.360931 0.108863 0.596765 0.087 Uiso 1 1 calc R U . . .
C22 C 0.24518(12) 0.12062(17) 0.40358(19) 0.0615(7) Uani 1 1 d . . . . .
H22A H 0.232508 0.139395 0.431998 0.092 Uiso 1 1 calc R U . . .
H22B H 0.242971 0.057094 0.398816 0.092 Uiso 1 1 calc R U . . .
H22C H 0.219138 0.146517 0.348170 0.092 Uiso 1 1 calc R U . . .
C23 C 0.32643(9) 0.28091(14) 0.47452(14) 0.0368(5) Uani 1 1 d . . . . .
C24 C 0.27824(10) 0.33740(15) 0.43559(15) 0.0431(5) Uani 1 1 d . . . . .
H24 H 0.238297 0.320239 0.404111 0.052 Uiso 1 1 calc R U . . .
C25 C 0.29915(10) 0.42647(14) 0.45106(13) 0.0379(5) Uani 1 1 d . . . . .
C26 C 0.27187(11) 0.51044(16) 0.42882(15) 0.0507(6) Uani 1 1 d . . . . .
H26 H 0.230416 0.515718 0.395978 0.061 Uiso 1 1 calc R U . . .
C27 C 0.30740(12) 0.58466(16) 0.45636(16) 0.0543(7) Uani 1 1 d . . . . .
H27 H 0.289707 0.640545 0.442216 0.065 Uiso 1 1 calc R U . . .
C28 C 0.36938(12) 0.57778(16) 0.50503(16) 0.0514(6) Uani 1 1 d . . . . .
H28 H 0.392157 0.629343 0.522444 0.062 Uiso 1 1 calc R U . . .
C29 C 0.39793(10) 0.49690(15) 0.52811(14) 0.0420(5) Uani 1 1 d . . . . .
H29 H 0.439379 0.492694 0.560561 0.050 Uiso 1 1 calc R U . . .
C30 C 0.36194(9) 0.42138(14) 0.50070(13) 0.0341(5) Uani 1 1 d . . . . .
C31 C 0.43994(10) 0.30228(16) 0.56962(15) 0.0465(6) Uani 1 1 d . . . . .
H31A H 0.465016 0.348668 0.576993 0.070 Uiso 1 1 calc R U . . .
H31B H 0.441857 0.251405 0.544745 0.070 Uiso 1 1 calc R U . . .
H31C H 0.454014 0.286291 0.623552 0.070 Uiso 1 1 calc R U . . .
C32 C 0.35323(10) 0.13206(14) 0.41325(13) 0.0382(5) Uani 1 1 d . . . . .
C33 C 0.40933(10) 0.09856(14) 0.45280(14) 0.0397(5) Uani 1 1 d . . . . .
H33 H 0.437828 0.079872 0.508767 0.048 Uiso 1 1 calc R U . . .
C34 C 0.41714(10) 0.09686(14) 0.39477(14) 0.0380(5) Uani 1 1 d . . . . .
C35 C 0.46408(11) 0.07183(15) 0.39957(16) 0.0460(6) Uani 1 1 d . . . . .
H35 H 0.500614 0.051246 0.450144 0.055 Uiso 1 1 calc R U . . .
C36 C 0.45544(13) 0.07810(17) 0.32846(17) 0.0558(7) Uani 1 1 d . . . . .
H36 H 0.486163 0.060517 0.330877 0.067 Uiso 1 1 calc R U . . .
C37 C 0.40170(13) 0.11019(18) 0.25340(17) 0.0600(7) Uani 1 1 d . . . . .
H37 H 0.397037 0.113476 0.206231 0.072 Uiso 1 1 calc R U . . .
C38 C 0.35510(12) 0.13729(17) 0.24654(15) 0.0541(7) Uani 1 1 d . . . . .
H38 H 0.319353 0.159568 0.195966 0.065 Uiso 1 1 calc R U . . .
C39 C 0.36323(10) 0.13024(14) 0.31829(14) 0.0399(5) Uani 1 1 d . . . . .
C40 C 0.26498(11) 0.18983(17) 0.26503(16) 0.0590(7) Uani 1 1 d . . . . .
H40A H 0.264753 0.227294 0.228852 0.089 Uiso 1 1 calc R U . . .
H40B H 0.254607 0.224291 0.291037 0.089 Uiso 1 1 calc R U . . .
H40C H 0.235963 0.142985 0.232222 0.089 Uiso 1 1 calc R U . . .

loop_
_atom_site_aniso_label
_atom_site_aniso_U_11
_atom_site_aniso_U_22
_atom_site_aniso_U_33
_atom_site_aniso_U_23
_atom_site_aniso_U_13
_atom_site_aniso_U_12
Si1 0.0438(4) 0.0339(3) 0.0335(3) 0.0059(3) 0.0217(3) 0.0042(3)
N1 0.0494(11) 0.0352(10) 0.0402(10) 0.0056(8) 0.0346(9) 0.0049(8)
N2 0.0393(10) 0.0366(10) 0.0326(9) 0.0047(8) 0.0245(8) 0.0042(8)
C1 0.0459(15) 0.0533(16) 0.0644(17) 0.0183(14) 0.0289(14) 0.0015(12)
C2 0.0789(19) 0.0452(15) 0.0408(14) -0.0004(12) 0.0287(14) 0.0075(13)
C3 0.0442(12) 0.0306(11) 0.0361(12) 0.0035(9) 0.0281(10) 0.0052(9)
C4 0.0399(12) 0.0366(12) 0.0390(12) 0.0061(10) 0.0282(11) 0.0024(9)
C5 0.0402(12) 0.0275(11) 0.0352(11) -0.0018(9) 0.0255(10) 0.0009(9)
C6 0.0468(14) 0.0434(13) 0.0363(12) 0.0013(10) 0.0268(11) 0.0061(10)
C7 0.0412(14) 0.0508(15) 0.0387(13) -0.0079(11) 0.0193(11) 0.0059(11)
C8 0.0395(13) 0.0562(16) 0.0609(17) -0.0151(13) 0.0320(13) -0.0019(12)
C9 0.0553(15) 0.0482(15) 0.0652(17) -0.0060(12) 0.0480(14) -0.0018(12)
C10 0.0439(13) 0.0282(11) 0.0437(13) -0.0023(9) 0.0324(11) 0.0020(9)
C11 0.0795(19) 0.0571(16) 0.0657(17) 0.0174(13) 0.0604(16) 0.0120(14)
C12 0.0367(12) 0.0351(11) 0.0310(11) 0.0050(9) 0.0214(10) 0.0059(9)
C13 0.0466(13) 0.0429(13) 0.0371(12) 0.0082(10) 0.0306(11) 0.0095(10)
C14 0.0346(12) 0.0388(12) 0.0410(12) 0.0102(10) 0.0260(10) 0.0068(9)
C15 0.0666(17) 0.0449(14) 0.0661(17) 0.0162(13) 0.0527(15) 0.0096(12)
C16 0.0720(19) 0.0391(15) 0.085(2) 0.0185(14) 0.0582(17) 0.0080(12)
C17 0.0655(18) 0.0352(14) 0.0727(19) -0.0025(13) 0.0466(16) 0.0011(12)
C18 0.0525(15) 0.0452(14) 0.0481(14) -0.0012(12) 0.0328(13) 0.0029(11)
C19 0.0306(11) 0.0372(12) 0.0338(11) 0.0021(9) 0.0196(10) 0.0022(9)
C20 0.0593(15) 0.0535(15) 0.0400(13) 0.0065(11) 0.0366(12) 0.0045(12)
Si2 0.0442(4) 0.0326(3) 0.0497(4) -0.0041(3) 0.0321(3) 0.0009(3)
N3 0.0314(9) 0.0334(10) 0.0382(10) 0.0003(8) 0.0231(8) 0.0035(7)
N4 0.0383(10) 0.0330(10) 0.0350(10) 0.0013(8) 0.0184(9) 0.0015(8)
C21 0.0808(19) 0.0429(14) 0.0629(17) 0.0021(13) 0.0538(16) 0.0066(13)
C22 0.0587(17) 0.0451(15) 0.085(2) -0.0140(14) 0.0508(16) -0.0105(12)
C23 0.0353(11) 0.0327(11) 0.0426(12) -0.0056(10) 0.0266(10) -0.0011(9)
C24 0.0337(12) 0.0408(13) 0.0506(14) -0.0047(11) 0.0270(11) 0.0013(10)
C25 0.0393(12) 0.0372(12) 0.0349(11) -0.0008(9) 0.0243(10) 0.0056(9)
C26 0.0467(14) 0.0447(14) 0.0492(14) 0.0026(12) 0.0280(12) 0.0119(11)
C27 0.0669(17) 0.0345(13) 0.0514(15) 0.0069(11) 0.0363(14) 0.0131(12)
C28 0.0646(17) 0.0362(13) 0.0496(14) -0.0004(11) 0.0373(14) -0.0042(11)
C29 0.0430(13) 0.0416(13) 0.0386(12) -0.0013(10) 0.0267(11) -0.0038(10)
C30 0.0378(12) 0.0359(12) 0.0300(11) 0.0009(9) 0.0236(10) 0.0035(9)
C31 0.0335(12) 0.0486(14) 0.0476(14) 0.0046(11) 0.0238(11) 0.0069(10)
C32 0.0402(12) 0.0286(11) 0.0361(12) -0.0007(9) 0.0221(10) 0.0029(9)
C33 0.0444(13) 0.0337(11) 0.0363(12) 0.0040(10) 0.0256(11) 0.0087(10)
C34 0.0440(13) 0.0277(11) 0.0392(12) -0.0003(9) 0.0271(11) 0.0001(9)
C35 0.0522(14) 0.0404(13) 0.0497(14) -0.0018(11) 0.0364(13) -0.0006(11)
C36 0.0640(17) 0.0549(16) 0.0650(18) -0.0135(14) 0.0504(16) -0.0131(13)
C37 0.075(2) 0.0663(18) 0.0500(16) -0.0090(13) 0.0472(16) -0.0200(15)
C38 0.0594(16) 0.0527(16) 0.0349(13) -0.0049(11) 0.0261(12) -0.0143(12)
C39 0.0460(13) 0.0266(11) 0.0376(12) -0.0043(9) 0.0247(11) -0.0082(9)
C40 0.0470(15) 0.0498(15) 0.0458(15) 0.0076(12) 0.0180(12) 0.0077(12)

loop_
_atom_type_symbol
_atom_type_description
_atom_type_scat_dispersion_real
_atom_type_scat_dispersion_imag
_atom_type_scat_source
C C 0.0033 0.0016 'International Tables Vol C Tables 4.2.6.8 and 6.1.1.4'
H H 0.0000 0.0000 'International Tables Vol C Tables 4.2.6.8 and 6.1.1.4'
N N 0.0061 0.0033 'International Tables Vol C Tables 4.2.6.8 and 6.1.1.4'
Si Si 0.0817 0.0704 'International Tables Vol C Tables 4.2.6.8 and 6.1.1.4'

loop_
_geom_angle_atom_site_label_1
_geom_angle_atom_site_label_2
_geom_angle_atom_site_label_3
_geom_angle
_geom_angle_site_symmetry_1
_geom_angle_site_symmetry_3
_geom_angle_publ_flag
C1 Si1 C3 107.18(11) . . ?
C1 Si1 C12 113.16(11) . . ?
C2 Si1 C1 109.39(14) . . ?
C2 Si1 C3 112.68(12) . . ?
C2 Si1 C12 107.81(11) . . ?
C3 Si1 C12 106.69(9) . . ?
C3 N1 C11 126.83(19) . . ?
C10 N1 C3 109.12(17) . . ?
C10 N1 C11 124.02(19) . . ?
C12 N2 C20 126.71(18) . . ?
C19 N2 C12 109.42(17) . . ?
C19 N2 C20 123.86(18) . . ?
Si1 C1 H1A 109.5 . . ?
Si1 C1 H1B 109.5 . . ?
Si1 C1 H1C 109.5 . . ?
H1A C1 H1B 109.5 . . ?
H1A C1 H1C 109.5 . . ?
H1B C1 H1C 109.5 . . ?
Si1 C2 H2A 109.5 . . ?
Si1 C2 H2B 109.5 . . ?
Si1 C2 H2C 109.5 . . ?
H2A C2 H2B 109.5 . . ?
H2A C2 H2C 109.5 . . ?
H2B C2 H2C 109.5 . . ?
N1 C3 Si1 126.09(16) . . ?
C4 C3 Si1 126.25(17) . . ?
C4 C3 N1 107.63(19) . . ?
C3 C4 H4 125.6 . . ?
C3 C4 C5 108.83(19) . . ?
C5 C4 H4 125.6 . . ?
C6 C5 C4 134.9(2) . . ?
C6 C5 C10 118.7(2) . . ?
C10 C5 C4 106.37(18) . . ?
C5 C6 H6 120.5 . . ?
C7 C6 C5 118.9(2) . . ?
C7 C6 H6 120.5 . . ?
C6 C7 H7 119.4 . . ?
C6 C7 C8 121.2(2) . . ?
C8 C7 H7 119.4 . . ?
C7 C8 H8 119.3 . . ?
C9 C8 C7 121.4(2) . . ?
C9 C8 H8 119.3 . . ?
C8 C9 H9 121.1 . . ?
C8 C9 C10 117.8(2) . . ?
C10 C9 H9 121.1 . . ?
N1 C10 C5 108.02(18) . . ?
N1 C10 C9 130.0(2) . . ?
C9 C10 C5 121.9(2) . . ?
N1 C11 H11A 109.5 . . ?
N1 C11 H11B 109.5 . . ?
N1 C11 H11C 109.5 . . ?
H11A C11 H11B 109.5 . . ?
H11A C11 H11C 109.5 . . ?
H11B C11 H11C 109.5 . . ?
N2 C12 Si1 125.06(15) . . ?
C13 C12 Si1 127.01(17) . . ?
C13 C12 N2 107.47(18) . . ?
C12 C13 H13 125.6 . . ?
C12 C13 C14 108.76(19) . . ?
C14 C13 H13 125.6 . . ?
C15 C14 C13 134.6(2) . . ?
C15 C14 C19 119.0(2) . . ?
C19 C14 C13 106.38(19) . . ?
C14 C15 H15 120.8 . . ?
C16 C15 C14 118.4(2) . . ?
C16 C15 H15 120.8 . . ?
C15 C16 H16 119.2 . . ?
C15 C16 C17 121.7(2) . . ?
C17 C16 H16 119.2 . . ?
C16 C17 H17 119.2 . . ?
C18 C17 C16 121.7(2) . . ?
C18 C17 H17 119.2 . . ?
C17 C18 H18 121.6 . . ?
C17 C18 C19 116.9(2) . . ?
C19 C18 H18 121.6 . . ?
N2 C19 C14 107.96(19) . . ?
N2 C19 C18 129.6(2) . . ?
C18 C19 C14 122.4(2) . . ?
N2 C20 H20A 109.5 . . ?
N2 C20 H20B 109.5 . . ?
N2 C20 H20C 109.5 . . ?
H20A C20 H20B 109.5 . . ?
H20A C20 H20C 109.5 . . ?
H20B C20 H20C 109.5 . . ?
C21 Si2 C23 113.88(11) . . ?
C21 Si2 C32 106.80(11) . . ?
C22 Si2 C21 108.52(13) . . ?
C22 Si2 C23 107.75(11) . . ?
C22 Si2 C32 114.24(11) . . ?
C32 Si2 C23 105.80(10) . . ?
C23 N3 C31 126.64(18) . . ?
C30 N3 C23 109.45(16) . . ?
C30 N3 C31 123.66(18) . . ?
C32 N4 C40 126.5(2) . . ?
C39 N4 C32 109.40(17) . . ?
C39 N4 C40 124.1(2) . . ?
Si2 C21 H21A 109.5 . . ?
Si2 C21 H21B 109.5 . . ?
Si2 C21 H21C 109.5 . . ?
H21A C21 H21B 109.5 . . ?
H21A C21 H21C 109.5 . . ?
H21B C21 H21C 109.5 . . ?
Si2 C22 H22A 109.5 . . ?
Si2 C22 H22B 109.5 . . ?
Si2 C22 H22C 109.5 . . ?
H22A C22 H22B 109.5 . . ?
H22A C22 H22C 109.5 . . ?
H22B C22 H22C 109.5 . . ?
N3 C23 Si2 124.79(15) . . ?
C24 C23 Si2 127.43(17) . . ?
C24 C23 N3 107.29(18) . . ?
C23 C24 H24 125.5 . . ?
C23 C24 C25 109.05(19) . . ?
C25 C24 H24 125.5 . . ?
C26 C25 C24 135.0(2) . . ?
C26 C25 C30 118.8(2) . . ?
C30 C25 C24 106.21(18) . . ?
C25 C26 H26 120.6 . . ?
C27 C26 C25 118.9(2) . . ?
C27 C26 H26 120.6 . . ?
C26 C27 H27 119.4 . . ?
C26 C27 C28 121.2(2) . . ?
C28 C27 H27 119.4 . . ?
C27 C28 H28 119.1 . . ?
C29 C28 C27 121.9(2) . . ?
C29 C28 H28 119.1 . . ?
C28 C29 H29 121.5 . . ?
C28 C29 C30 117.0(2) . . ?
C30 C29 H29 121.5 . . ?
N3 C30 C25 108.00(18) . . ?
N3 C30 C29 129.7(2) . . ?
C29 C30 C25 122.3(2) . . ?
N3 C31 H31A 109.5 . . ?
N3 C31 H31B 109.5 . . ?
N3 C31 H31C 109.5 . . ?
H31A C31 H31B 109.5 . . ?
H31A C31 H31C 109.5 . . ?
H31B C31 H31C 109.5 . . ?
N4 C32 Si2 126.95(16) . . ?
C33 C32 Si2 125.69(17) . . ?
C33 C32 N4 107.1(2) . . ?
C32 C33 H33 125.3 . . ?
C32 C33 C34 109.34(19) . . ?
C34 C33 H33 125.3 . . ?
C35 C34 C33 134.8(2) . . ?
C35 C34 C39 119.2(2) . . ?
C39 C34 C33 106.0(2) . . ?
C34 C35 H35 120.5 . . ?
C36 C35 C34 119.0(2) . . ?
C36 C35 H35 120.5 . . ?
C35 C36 H36 119.6 . . ?
C35 C36 C37 120.9(3) . . ?
C37 C36 H36 119.6 . . ?
C36 C37 H37 119.1 . . ?
C38 C37 C36 121.9(2) . . ?
C38 C37 H37 119.1 . . ?
C37 C38 H38 121.2 . . ?
C37 C38 C39 117.6(2) . . ?
C39 C38 H38 121.2 . . ?
N4 C39 C34 108.14(19) . . ?
N4 C39 C38 130.5(2) . . ?
C38 C39 C34 121.4(2) . . ?
N4 C40 H40A 109.5 . . ?
N4 C40 H40B 109.5 . . ?
N4 C40 H40C 109.5 . . ?
H40A C40 H40B 109.5 . . ?
H40A C40 H40C 109.5 . . ?
H40B C40 H40C 109.5 . . ?

loop_
_geom_bond_atom_site_label_1
_geom_bond_atom_site_label_2
_geom_bond_distance
_geom_bond_site_symmetry_2
_geom_bond_publ_flag
Si1 C1 1.860(3) . ?
Si1 C2 1.856(3) . ?
Si1 C3 1.867(2) . ?
Si1 C12 1.869(2) . ?
N1 C3 1.398(3) . ?
N1 C10 1.379(3) . ?
N1 C11 1.457(3) . ?
N2 C12 1.390(3) . ?
N2 C19 1.378(3) . ?
N2 C20 1.452(3) . ?
C1 H1A 0.9600 . ?
C1 H1B 0.9600 . ?
C1 H1C 0.9600 . ?
C2 H2A 0.9600 . ?
C2 H2B 0.9600 . ?
C2 H2C 0.9600 . ?
C3 C4 1.374(3) . ?
C4 H4 0.9300 . ?
C4 C5 1.421(3) . ?
C5 C6 1.404(3) . ?
C5 C10 1.410(3) . ?
C6 H6 0.9300 . ?
C6 C7 1.371(3) . ?
C7 H7 0.9300 . ?
C7 C8 1.396(4) . ?
C8 H8 0.9300 . ?
C8 C9 1.371(4) . ?
C9 H9 0.9300 . ?
C9 C10 1.388(3) . ?
C11 H11A 0.9600 . ?
C11 H11B 0.9600 . ?
C11 H11C 0.9600 . ?
C12 C13 1.375(3) . ?
C13 H13 0.9300 . ?
C13 C14 1.421(3) . ?
C14 C15 1.404(3) . ?
C14 C19 1.403(3) . ?
C15 H15 0.9300 . ?
C15 C16 1.376(4) . ?
C16 H16 0.9300 . ?
C16 C17 1.387(4) . ?
C17 H17 0.9300 . ?
C17 C18 1.377(3) . ?
C18 H18 0.9300 . ?
C18 C19 1.396(3) . ?
C20 H20A 0.9600 . ?
C20 H20B 0.9600 . ?
C20 H20C 0.9600 . ?
Si2 C21 1.860(3) . ?
Si2 C22 1.855(3) . ?
Si2 C23 1.873(2) . ?
Si2 C32 1.864(2) . ?
N3 C23 1.396(3) . ?
N3 C30 1.375(3) . ?
N3 C31 1.449(3) . ?
N4 C32 1.398(3) . ?
N4 C39 1.379(3) . ?
N4 C40 1.454(3) . ?
C21 H21A 0.9600 . ?
C21 H21B 0.9600 . ?
C21 H21C 0.9600 . ?
C22 H22A 0.9600 . ?
C22 H22B 0.9600 . ?
C22 H22C 0.9600 . ?
C23 C24 1.371(3) . ?
C24 H24 0.9300 . ?
C24 C25 1.422(3) . ?
C25 C26 1.403(3) . ?
C25 C30 1.406(3) . ?
C26 H26 0.9300 . ?
C26 C27 1.373(3) . ?
C27 H27 0.9300 . ?
C27 C28 1.391(4) . ?
C28 H28 0.9300 . ?
C28 C29 1.375(3) . ?
C29 H29 0.9300 . ?
C29 C30 1.396(3) . ?
C31 H31A 0.9600 . ?
C31 H31B 0.9600 . ?
C31 H31C 0.9600 . ?
C32 C33 1.371(3) . ?
C33 H33 0.9300 . ?
C33 C34 1.424(3) . ?
C34 C35 1.398(3) . ?
C34 C39 1.403(3) . ?
C35 H35 0.9300 . ?
C35 C36 1.375(3) . ?
C36 H36 0.9300 . ?
C36 C37 1.383(4) . ?
C37 H37 0.9300 . ?
C37 C38 1.371(4) . ?
C38 H38 0.9300 . ?
C38 C39 1.398(3) . ?
C40 H40A 0.9600 . ?
C40 H40B 0.9600 . ?
C40 H40C 0.9600 . ?

loop_
_geom_torsion_atom_site_label_1
_geom_torsion_atom_site_label_2
_geom_torsion_atom_site_label_3
_geom_torsion_atom_site_label_4
_geom_torsion
_geom_torsion_site_symmetry_1
_geom_torsion_site_symmetry_2
_geom_torsion_site_symmetry_3
_geom_torsion_site_symmetry_4
_geom_torsion_publ_flag
Si1 C3 C4 C5 179.18(15) . . . . ?
Si1 C12 C13 C14 172.76(15) . . . . ?
N1 C3 C4 C5 0.9(2) . . . . ?
N2 C12 C13 C14 0.2(2) . . . . ?
C1 Si1 C3 N1 -168.41(19) . . . . ?
C1 Si1 C3 C4 13.7(2) . . . . ?
C1 Si1 C12 N2 -50.4(2) . . . . ?
C1 Si1 C12 C13 138.3(2) . . . . ?
C2 Si1 C3 N1 -48.0(2) . . . . ?
C2 Si1 C3 C4 134.0(2) . . . . ?
C2 Si1 C12 N2 -171.53(19) . . . . ?
C2 Si1 C12 C13 17.2(2) . . . . ?
C3 Si1 C12 N2 67.2(2) . . . . ?
C3 Si1 C12 C13 -104.1(2) . . . . ?
C3 N1 C10 C5 1.5(2) . . . . ?
C3 N1 C10 C9 -177.9(2) . . . . ?
C3 C4 C5 C6 179.2(2) . . . . ?
C3 C4 C5 C10 0.0(2) . . . . ?
C4 C5 C6 C7 -177.2(2) . . . . ?
C4 C5 C10 N1 -0.9(2) . . . . ?
C4 C5 C10 C9 178.6(2) . . . . ?
C5 C6 C7 C8 -1.4(3) . . . . ?
C6 C5 C10 N1 179.73(18) . . . . ?
C6 C5 C10 C9 -0.8(3) . . . . ?
C6 C7 C8 C9 -0.3(4) . . . . ?
C7 C8 C9 C10 1.4(4) . . . . ?
C8 C9 C10 N1 178.5(2) . . . . ?
C8 C9 C10 C5 -0.9(3) . . . . ?
C10 N1 C3 Si1 -179.77(15) . . . . ?
C10 N1 C3 C4 -1.5(2) . . . . ?
C10 C5 C6 C7 1.9(3) . . . . ?
C11 N1 C3 Si1 -1.6(3) . . . . ?
C11 N1 C3 C4 176.7(2) . . . . ?
C11 N1 C10 C5 -176.7(2) . . . . ?
C11 N1 C10 C9 3.8(4) . . . . ?
C12 Si1 C3 N1 70.1(2) . . . . ?
C12 Si1 C3 C4 -107.8(2) . . . . ?
C12 N2 C19 C14 0.0(2) . . . . ?
C12 N2 C19 C18 -179.1(2) . . . . ?
C12 C13 C14 C15 178.7(2) . . . . ?
C12 C13 C14 C19 -0.2(2) . . . . ?
C13 C14 C15 C16 -178.6(2) . . . . ?
C13 C14 C19 N2 0.1(2) . . . . ?
C13 C14 C19 C18 179.3(2) . . . . ?
C14 C15 C16 C17 -0.6(4) . . . . ?
C15 C14 C19 N2 -178.99(19) . . . . ?
C15 C14 C19 C18 0.2(3) . . . . ?
C15 C16 C17 C18 0.7(4) . . . . ?
C16 C17 C18 C19 -0.3(4) . . . . ?
C17 C18 C19 N2 178.8(2) . . . . ?
C17 C18 C19 C14 -0.2(3) . . . . ?
C19 N2 C12 Si1 -172.86(15) . . . . ?
C19 N2 C12 C13 -0.1(2) . . . . ?
C19 C14 C15 C16 0.2(3) . . . . ?
C20 N2 C12 Si1 6.2(3) . . . . ?
C20 N2 C12 C13 178.9(2) . . . . ?
C20 N2 C19 C14 -179.09(19) . . . . ?
C20 N2 C19 C18 1.8(3) . . . . ?
Si2 C23 C24 C25 -172.23(16) . . . . ?
Si2 C32 C33 C34 -174.16(15) . . . . ?
N3 C23 C24 C25 -0.1(3) . . . . ?
N4 C32 C33 C34 0.0(2) . . . . ?
C21 Si2 C23 N3 61.3(2) . . . . ?
C21 Si2 C23 C24 -127.8(2) . . . . ?
C21 Si2 C32 N4 170.40(19) . . . . ?
C21 Si2 C32 C33 -16.6(2) . . . . ?
C22 Si2 C23 N3 -178.25(19) . . . . ?
C22 Si2 C23 C24 -7.4(3) . . . . ?
C22 Si2 C32 N4 50.4(2) . . . . ?
C22 Si2 C32 C33 -136.6(2) . . . . ?
C23 Si2 C32 N4 -67.9(2) . . . . ?
C23 Si2 C32 C33 105.1(2) . . . . ?
C23 N3 C30 C25 0.2(2) . . . . ?
C23 N3 C30 C29 -179.9(2) . . . . ?
C23 C24 C25 C26 -179.4(3) . . . . ?
C23 C24 C25 C30 0.2(3) . . . . ?
C24 C25 C26 C27 179.5(3) . . . . ?
C24 C25 C30 N3 -0.3(2) . . . . ?
C24 C25 C30 C29 179.9(2) . . . . ?
C25 C26 C27 C28 0.4(4) . . . . ?
C26 C25 C30 N3 179.4(2) . . . . ?
C26 C25 C30 C29 -0.4(3) . . . . ?
C26 C27 C28 C29 -0.3(4) . . . . ?
C27 C28 C29 C30 -0.2(3) . . . . ?
C28 C29 C30 N3 -179.3(2) . . . . ?
C28 C29 C30 C25 0.5(3) . . . . ?
C30 N3 C23 Si2 172.32(15) . . . . ?
C30 N3 C23 C24 -0.1(2) . . . . ?
C30 C25 C26 C27 -0.1(3) . . . . ?
C31 N3 C23 Si2 -13.3(3) . . . . ?
C31 N3 C23 C24 174.3(2) . . . . ?
C31 N3 C30 C25 -174.35(19) . . . . ?
C31 N3 C30 C29 5.5(3) . . . . ?
C32 Si2 C23 N3 -55.7(2) . . . . ?
C32 Si2 C23 C24 115.2(2) . . . . ?
C32 N4 C39 C34 -0.6(2) . . . . ?
C32 N4 C39 C38 179.5(2) . . . . ?
C32 C33 C34 C35 178.7(2) . . . . ?
C32 C33 C34 C39 -0.4(2) . . . . ?
C33 C34 C35 C36 179.1(2) . . . . ?
C33 C34 C39 N4 0.6(2) . . . . ?
C33 C34 C39 C38 -179.5(2) . . . . ?
C34 C35 C36 C37 1.2(4) . . . . ?
C35 C34 C39 N4 -178.64(19) . . . . ?
C35 C34 C39 C38 1.3(3) . . . . ?
C35 C36 C37 C38 0.3(4) . . . . ?
C36 C37 C38 C39 -0.9(4) . . . . ?
C37 C38 C39 N4 -179.9(2) . . . . ?
C37 C38 C39 C34 0.2(3) . . . . ?
C39 N4 C32 Si2 174.42(15) . . . . ?
C39 N4 C32 C33 0.3(2) . . . . ?
C39 C34 C35 C36 -1.9(3) . . . . ?
C40 N4 C32 Si2 -5.2(3) . . . . ?
C40 N4 C32 C33 -179.2(2) . . . . ?
C40 N4 C39 C34 179.0(2) . . . . ?
C40 N4 C39 C38 -0.9(4) . . . . ?
